data_2229246
loop_
_publ_author_name
'Benslimane, Meriem'
'Merazig, Hocine'
'Daran, Jean-Claude'

_publ_section_title
;
 Bis(acetato-\k^2^<i>O</i>,<i>O</i>')bis[4-(dimethylamino)pyridine-\k<i>N</i>]copper(II)
;
_journal_coeditor_code SU2247
_journal_issue 2
_journal_name_full 'Acta Crystallographica Section E'
_journal_page_first m235
_journal_paper_doi 10.1107/S1600536811002017
_journal_volume 67
_journal_year 2011
_chemical_formula_iupac '[Cu (C2 H3 O2)2 (C7 H10 N2)2]'
_chemical_formula_moiety 'C18 H26 Cu N4 O4'
_chemical_formula_sum 'C18 H26 Cu N4 O4'
_chemical_formula_weight 425.98
_chemical_name_systematic
;
Bis(acetato-\k^2^<i>O</i>,<i>O</i>')bis[4-(dimethylamino)pyridine-
\k<i>N</i>]copper(II)
;
_space_group_IT_number 2
_symmetry_cell_setting triclinic
_symmetry_space_group_name_Hall '-P 1'
_symmetry_space_group_name_H-M 'P -1'
_atom_sites_solution_hydrogens geom
_atom_sites_solution_primary direct
_cell_angle_alpha 90.701(2)
_cell_angle_beta 96.992(2)
_cell_angle_gamma 92.949(2)
_cell_formula_units_Z 1
_cell_length_a 7.6930(2)
_cell_length_b 7.8331(2)
_cell_length_c 8.2206(2)
_cell_measurement_reflns_used 10054
_cell_measurement_temperature 180
_cell_measurement_theta_max 29.0098
_cell_measurement_theta_min 3.4195
_cell_volume 490.95(2)
_computing_cell_refinement 'CrysAlis PRO (Agilent Technologies, 2010)'
_computing_data_collection 'CrysAlis PRO (Agilent Technologies, 2010)'
_computing_data_reduction 'CrysAlis PRO (Agilent Technologies, 2010)'
_computing_molecular_graphics 'ORTEP-3 for Windows (Farrugia, 1997)'
_computing_publication_material 'CRYSTALS (Betteridge <i>et al.</i>, 2003)'
_computing_structure_refinement 'CRYSTALS (Betteridge <i>et al.</i>, 2003)'
_computing_structure_solution 'SIR92 (Altomare <i>et al.</i>, 1994)'
_diffrn_ambient_temperature 180
_diffrn_detector_area_resol_mean 16.1978
_diffrn_measured_fraction_theta_full 0.997
_diffrn_measured_fraction_theta_max 0.894
_diffrn_measurement_device_type 'Agilent Xcalibur Eos Gemini-ultra'
_diffrn_measurement_method \w
_diffrn_radiation_monochromator graphite
_diffrn_radiation_source 'Enhance (Mo) X-ray Source'
_diffrn_radiation_type 'Mo K\a'
_diffrn_radiation_wavelength 0.71073
_diffrn_reflns_av_R_equivalents 0.018
_diffrn_reflns_limit_h_max 10
_diffrn_reflns_limit_h_min -10
_diffrn_reflns_limit_k_max 10
_diffrn_reflns_limit_k_min -10
_diffrn_reflns_limit_l_max 11
_diffrn_reflns_limit_l_min -11
_diffrn_reflns_number 10140
_diffrn_reflns_theta_full 26.457
_diffrn_reflns_theta_max 29.074
_diffrn_reflns_theta_min 3.426
_diffrn_standards_number 0
_exptl_absorpt_coefficient_mu 1.143
_exptl_absorpt_correction_T_max 0.872
_exptl_absorpt_correction_T_min 0.608
_exptl_absorpt_correction_type multi-scan
_exptl_absorpt_process_details
;
[ABSPACK in CrysAlis PRO
(Agilent Technologies, 2010)]
;
_exptl_crystal_colour blue
_exptl_crystal_density_diffrn 1.441
_exptl_crystal_density_method 'not measured'
_exptl_crystal_description plate
_exptl_crystal_F_000 223
_exptl_crystal_size_max 0.48
_exptl_crystal_size_mid 0.37
_exptl_crystal_size_min 0.12
_refine_diff_density_max 0.40
_refine_diff_density_min -0.36
_refine_ls_extinction_method None
_refine_ls_goodness_of_fit_ref 1.1053
_refine_ls_hydrogen_treatment constr
_refine_ls_matrix_type full
_refine_ls_number_parameters 124
_refine_ls_number_reflns 2362
_refine_ls_number_restraints 0
_refine_ls_R_factor_all 0.0281
_refine_ls_R_factor_gt 0.0274
_refine_ls_shift/su_max 0.0010498
_refine_ls_shift/su_mean 0.0001967
_refine_ls_structure_factor_coef Fsqd
_refine_ls_weighting_details
;
Method= Modified Sheldrick
w=1/[\s^2^(F^2^)+(0.10P)^2^+0.00P], where P=p(6)*max(Fo^2^,0)+(1-p(6))Fc^2^
;
_refine_ls_weighting_scheme calc
_refine_ls_wR_factor_all 0.1146
_refine_ls_wR_factor_gt 0.1141
_refine_ls_wR_factor_ref 0.1146
_reflns_number_gt 2307
_reflns_number_total 2362
_reflns_threshold_expression I>2\s(I)
_cod_data_source_file su2247.cif
_cod_data_source_block I
_cod_original_sg_symbol_H-M 'P -1 '
_cod_database_code 2229246
_cod_database_fobs_code 2229246

loop_
_symmetry_equiv_pos_as_xyz
x,y,z
-x,-y,-z

loop_
_atom_site_type_symbol
_atom_site_label
_atom_site_fract_x
_atom_site_fract_y
_atom_site_fract_z
_atom_site_U_iso_or_equiv
_atom_site_adp_type
_atom_site_occupancy
_atom_site_disorder_assembly
_atom_site_disorder_group
Cu Cu1 0.5000 0.5000 0.5000 0.0192 Uani 1.0000 . .
O O2 0.44954(15) 0.32890(15) 0.66419(14) 0.0229 Uani 1.0000 . .
C C3 0.5609(2) 0.3691(2) 0.79019(19) 0.0222 Uani 1.0000 . .
O O4 0.67659(17) 0.48560(17) 0.78860(16) 0.0321 Uani 1.0000 . .
C C5 0.5412(3) 0.2708(3) 0.9440(2) 0.0328 Uani 1.0000 . .
N N6 0.32934(17) 0.65325(17) 0.58644(16) 0.0204 Uani 1.0000 . .
C C7 0.1803(2) 0.5914(2) 0.6416(2) 0.0244 Uani 1.0000 . .
C C8 0.0597(2) 0.6918(2) 0.6986(2) 0.0247 Uani 1.0000 . .
C C9 0.0888(2) 0.8714(2) 0.70624(18) 0.0217 Uani 1.0000 . .
C C10 0.2452(2) 0.9354(2) 0.64866(19) 0.0226 Uani 1.0000 . .
C C11 0.3565(2) 0.8244(2) 0.59137(19) 0.0228 Uani 1.0000 . .
N N12 -0.0240(2) 0.9759(2) 0.7651(2) 0.0320 Uani 1.0000 . .
C C13 -0.1935(3) 0.9125(3) 0.8063(3) 0.0419 Uani 1.0000 . .
C C14 0.0055(3) 1.1609(2) 0.7637(2) 0.0338 Uani 1.0000 . .
H H51 0.6487 0.2899 1.0188 0.0450 Uiso 1.0000 . .
H H53 0.4473 0.3138 0.9949 0.0447 Uiso 1.0000 . .
H H52 0.5228 0.1509 0.9233 0.0442 Uiso 1.0000 . .
H H71 0.1609 0.4749 0.6399 0.0287 Uiso 1.0000 . .
H H81 -0.0432 0.6385 0.7331 0.0283 Uiso 1.0000 . .
H H101 0.2738 1.0521 0.6478 0.0252 Uiso 1.0000 . .
H H111 0.4575 0.8681 0.5535 0.0258 Uiso 1.0000 . .
H H132 -0.2467 0.9992 0.8633 0.0610 Uiso 1.0000 . .
H H131 -0.1792 0.8177 0.8754 0.0606 Uiso 1.0000 . .
H H133 -0.2691 0.8797 0.7128 0.0611 Uiso 1.0000 . .
H H142 -0.0664 1.2144 0.8370 0.0514 Uiso 1.0000 . .
H H141 0.1245 1.1930 0.8012 0.0513 Uiso 1.0000 . .
H H143 -0.0217 1.1993 0.6517 0.0513 Uiso 1.0000 . .

loop_
_atom_site_aniso_label
_atom_site_aniso_U_11
_atom_site_aniso_U_22
_atom_site_aniso_U_33
_atom_site_aniso_U_12
_atom_site_aniso_U_13
_atom_site_aniso_U_23
Cu1 0.02144(19) 0.01507(18) 0.02130(19) -0.00171(11) 0.00403(11) 0.00410(11)
O2 0.0263(6) 0.0200(5) 0.0222(5) -0.0024(4) 0.0037(4) 0.0049(4)
C3 0.0243(7) 0.0201(7) 0.0236(7) 0.0039(6) 0.0072(5) 0.0023(6)
O4 0.0290(6) 0.0317(7) 0.0348(7) -0.0083(5) 0.0055(5) -0.0006(5)
C5 0.0434(10) 0.0332(10) 0.0233(8) 0.0038(8) 0.0085(7) 0.0068(7)
N6 0.0203(6) 0.0167(6) 0.0245(6) -0.0022(5) 0.0047(5) 0.0027(5)
C7 0.0250(8) 0.0176(7) 0.0305(8) -0.0049(6) 0.0043(6) 0.0045(6)
C8 0.0206(7) 0.0203(7) 0.0331(8) -0.0051(5) 0.0053(6) 0.0035(6)
C9 0.0213(7) 0.0203(7) 0.0226(7) -0.0017(5) 0.0001(5) 0.0024(6)
C10 0.0243(7) 0.0170(7) 0.0258(7) -0.0040(5) 0.0030(6) 0.0019(6)
C11 0.0225(7) 0.0196(8) 0.0259(8) -0.0049(6) 0.0035(6) 0.0037(6)
N12 0.0270(7) 0.0237(7) 0.0470(9) -0.0012(6) 0.0119(6) 0.0003(7)
C13 0.0266(9) 0.0430(11) 0.0583(12) -0.0011(8) 0.0158(8) 0.0032(9)
C14 0.0341(9) 0.0229(8) 0.0446(10) 0.0044(7) 0.0050(7) 0.0000(7)

loop_
_atom_type_symbol
_atom_type_scat_dispersion_real
_atom_type_scat_dispersion_imag
_atom_type_scat_source
C 0.0033 0.0016 'International Tables Vol C 4.2.6.8 and 6.1.1.4'
H 0.0000 0.0000 'International Tables Vol C 4.2.6.8 and 6.1.1.4'
O 0.0106 0.0060 'International Tables Vol C 4.2.6.8 and 6.1.1.4'
N 0.0061 0.0033 'International Tables Vol C 4.2.6.8 and 6.1.1.4'
Cu 0.3201 1.2651 'International Tables Vol C 4.2.6.8 and 6.1.1.4'

loop_
_geom_angle_atom_site_label_1
_geom_angle_atom_site_label_2
_geom_angle_atom_site_label_3
_geom_angle_site_symmetry_1
_geom_angle_site_symmetry_2
_geom_angle_site_symmetry_3
_geom_angle
_geom_angle_publ_flag
O4 Cu1 C3 2_666 . 2_666 27.66(5) ?
O4 Cu1 N6 2_666 . 2_666 91.06(5) ?
C3 Cu1 N6 2_666 . 2_666 89.28(5) ?
O4 Cu1 O2 2_666 . 2_666 56.16(4) ?
C3 Cu1 O2 2_666 . 2_666 28.54(5) ?
N6 Cu1 O2 2_666 . 2_666 89.50(5) ?
O4 Cu1 O2 2_666 . . 123.84(4) ?
C3 Cu1 O2 2_666 . . 151.46(5) ?
N6 Cu1 O2 2_666 . . 90.50(5) ?
O2 Cu1 O2 2_666 . . 179.994 ?
O4 Cu1 C3 2_666 . . 152.34(5) ?
C3 Cu1 C3 2_666 . . 179.996 ?
N6 Cu1 C3 2_666 . . 90.72(5) ?
O2 Cu1 C3 2_666 . . 151.46(5) ?
O2 Cu1 C3 . . . 28.54(5) ?
O4 Cu1 O4 2_666 . . 179.996 ?
C3 Cu1 O4 2_666 . . 152.34(5) ?
N6 Cu1 O4 2_666 . . 88.94(5) ?
O2 Cu1 O4 2_666 . . 123.84(4) ?
O2 Cu1 O4 . . . 56.16(4) ?
O4 Cu1 N6 2_666 . . 88.94(5) ?
C3 Cu1 N6 2_666 . . 90.72(5) ?
N6 Cu1 N6 2_666 . . 179.994 ?
O2 Cu1 N6 2_666 . . 90.50(5) ?
O2 Cu1 N6 . . . 89.50(5) ?
C3 Cu1 O4 . . . 27.66(5) ?
C3 Cu1 N6 . . . 89.28(5) ?
O4 Cu1 N6 . . . 91.06(5) ?
Cu1 O2 C3 . . . 104.37(9) ?
Cu1 C3 O2 . . . 47.09(7) ?
Cu1 C3 O4 . . . 75.53(10) ?
O2 C3 O4 . . . 122.50(15) ?
Cu1 C3 C5 . . . 162.83(12) ?
O2 C3 C5 . . . 116.55(14) ?
O4 C3 C5 . . . 120.92(15) ?
Cu1 O4 C3 . . . 76.82(9) ?
C3 C5 H51 . . . 108.2 no
C3 C5 H53 . . . 109.2 no
H51 C5 H53 . . . 108.3 no
C3 C5 H52 . . . 112.4 no
H51 C5 H52 . . . 108.0 no
H53 C5 H52 . . . 110.7 no
Cu1 N6 C7 . . . 122.31(11) ?
Cu1 N6 C11 . . . 121.62(10) ?
C7 N6 C11 . . . 116.07(13) ?
N6 C7 C8 . . . 123.95(14) ?
N6 C7 H71 . . . 116.8 no
C8 C7 H71 . . . 119.2 no
C7 C8 C9 . . . 120.21(14) ?
C7 C8 H81 . . . 118.9 no
C9 C8 H81 . . . 120.9 no
C8 C9 C10 . . . 115.59(14) ?
C8 C9 N12 . . . 122.54(14) ?
C10 C9 N12 . . . 121.87(14) ?
C9 C10 C11 . . . 119.82(14) ?
C9 C10 H101 . . . 121.3 no
C11 C10 H101 . . . 118.9 no
C10 C11 N6 . . . 124.35(14) ?
C10 C11 H111 . . . 118.8 no
N6 C11 H111 . . . 116.8 no
C9 N12 C13 . . . 121.83(16) ?
C9 N12 C14 . . . 121.12(15) ?
C13 N12 C14 . . . 116.23(16) ?
N12 C13 H132 . . . 110.3 no
N12 C13 H131 . . . 109.8 no
H132 C13 H131 . . . 108.1 no
N12 C13 H133 . . . 111.4 no
H132 C13 H133 . . . 108.3 no
H131 C13 H133 . . . 109.0 no
N12 C14 H142 . . . 110.0 no
N12 C14 H141 . . . 110.5 no
H142 C14 H141 . . . 107.5 no
N12 C14 H143 . . . 108.7 no
H142 C14 H143 . . . 111.3 no
H141 C14 H143 . . . 108.8 no

loop_
_geom_bond_atom_site_label_1
_geom_bond_atom_site_label_2
_geom_bond_site_symmetry_1
_geom_bond_site_symmetry_2
_geom_bond_distance
_geom_bond_publ_flag
Cu1 O2 . . 1.9715(11) ?
Cu1 C3 . . 2.6076(16) ?
Cu1 O4 . . 2.5932(13) ?
Cu1 N6 . . 2.0095(13) ?
Cu1 O4 . 2_666 2.5932(13) no
Cu1 C3 . 2_666 2.6076(16) no
Cu1 N6 . 2_666 2.0095(13) no
Cu1 O2 . 2_666 1.9715(11) no
O2 C3 . . 1.286(2) ?
C3 O4 . . 1.243(2) ?
C3 C5 . . 1.507(2) ?
C5 H51 . . 0.972 no
C5 H53 . . 0.951 no
C5 H52 . . 0.953 no
N6 C7 . . 1.353(2) ?
N6 C11 . . 1.3452(19) ?
C7 C8 . . 1.367(2) ?
C7 H71 . . 0.917 no
C8 C9 . . 1.413(2) ?
C8 H81 . . 0.951 no
C9 C10 . . 1.416(2) ?
C9 N12 . . 1.350(2) ?
C10 C11 . . 1.370(2) ?
C10 H101 . . 0.929 no
C11 H111 . . 0.923 no
N12 C13 . . 1.451(2) ?
N12 C14 . . 1.455(2) ?
C13 H132 . . 0.958 no
C13 H131 . . 0.943 no
C13 H133 . . 0.931 no
C14 H142 . . 0.972 no
C14 H141 . . 0.950 no
C14 H143 . . 0.974 no

loop_
_geom_hbond_atom_site_label_D
_geom_hbond_atom_site_label_H
_geom_hbond_atom_site_label_A
_geom_hbond_site_symmetry_A
_geom_hbond_distance_DH
_geom_hbond_distance_HA
_geom_hbond_distance_DA
_geom_hbond_angle_DHA
_geom_hbond_publ_flag
C8 H81 O4 1_455 0.95 2.51 3.452(2) 173 yes
C10 H101 O2 1_565 0.93 2.49 3.381(2) 161 yes
C11 H111 O2 2_666 0.92 2.54 2.9946(19) 111 ?
